data_1564446
loop_
_publ_author_name
'Oloyede, Hammed Olawale'
'Woods, Joseph Anthony Orighomisan'
'G\"orls, Helmar'
'Plass, Winfried'
'Eseola, Abiodun Omokehinde'

_publ_section_title
;
 Coordination environment variations in multinuclear trigonal bipyramid
 Co(II) complexes bearing tetradentate sulfonamide N-donors and
 phenoxazinone synthase activities
;
_journal_name_full 'Inorganica Chimica Acta'
_journal_page_first 119664
_journal_paper_doi 10.1016/j.ica.2020.119664
_journal_volume 509
_journal_year 2020
_chemical_formula_moiety 'C104 H182 Co2 Cs2 N8 O20 S6'
_chemical_formula_sum 'C104 H182 Co2 Cs2 N8 O20 S6'
_chemical_formula_weight 2440.61
_space_group_crystal_system monoclinic
_space_group_IT_number 14
_space_group_name_Hall '-P 2yn'
_space_group_name_H-M_alt 'P 1 21/n 1'
_atom_sites_solution_hydrogens mixed
_audit_creation_method SHELXL-2018/3
_cell_angle_alpha 90
_cell_angle_beta 112.114(1)
_cell_angle_gamma 90
_cell_formula_units_Z 2
_cell_length_a 15.0996(2)
_cell_length_b 26.2661(4)
_cell_length_c 17.0823(3)
_cell_measurement_reflns_used 68226
_cell_measurement_temperature 133(2)
_cell_measurement_theta_max 27.480
_cell_measurement_theta_min 1.538
_cell_volume 6276.58(17)
_computing_cell_refinement DENZO
_computing_data_collection COLLECT
_computing_data_reduction DENZO
_computing_molecular_graphics SHELXTL/PC
_computing_publication_material 'SHELXL-2018/3 (Sheldrick, 2018)'
_computing_structure_refinement 'SHELXL-2018/3 (Sheldrick, 2018)'
_computing_structure_solution 'SHELXS-97 (Sheldrick, 2008)'
_diffrn_ambient_temperature 133(2)
_diffrn_measured_fraction_theta_full 0.998
_diffrn_measured_fraction_theta_max 0.997
_diffrn_measurement_device_type Kappa_CCD
_diffrn_measurement_method 'phi + omega- scans'
_diffrn_radiation_type MoK\a
_diffrn_radiation_wavelength 0.71073
_diffrn_reflns_av_R_equivalents 0.0403
_diffrn_reflns_av_unetI/netI 0.0396
_diffrn_reflns_Laue_measured_fraction_full 0.998
_diffrn_reflns_Laue_measured_fraction_max 0.997
_diffrn_reflns_limit_h_max 19
_diffrn_reflns_limit_h_min -19
_diffrn_reflns_limit_k_max 34
_diffrn_reflns_limit_k_min -30
_diffrn_reflns_limit_l_max 22
_diffrn_reflns_limit_l_min -22
_diffrn_reflns_number 68226
_diffrn_reflns_point_group_measured_fraction_full 0.998
_diffrn_reflns_point_group_measured_fraction_max 0.997
_diffrn_reflns_theta_full 25.242
_diffrn_reflns_theta_max 27.480
_diffrn_reflns_theta_min 1.538
_exptl_absorpt_coefficient_mu 0.997
_exptl_absorpt_correction_T_max 0.7456
_exptl_absorpt_correction_T_min 0.6556
_exptl_absorpt_correction_type multi-scan
_exptl_absorpt_process_details
;
 SADABS 2016/2: Krause, L., Herbst-Irmer, R., Sheldrick G.M. & Stalke D.,
 J. Appl. Cryst. 48 (2015) 3-10
;
_exptl_crystal_colour pink
_exptl_crystal_density_diffrn 1.291
_exptl_crystal_density_method 'not measured'
_exptl_crystal_description prism
_exptl_crystal_F_000 2564
_exptl_crystal_size_max 0.112
_exptl_crystal_size_mid 0.108
_exptl_crystal_size_min 0.088
_refine_diff_density_max 1.647
_refine_diff_density_min -2.990
_refine_diff_density_rms 0.093
_refine_ls_extinction_coef .
_refine_ls_extinction_method none
_refine_ls_goodness_of_fit_ref 1.153
_refine_ls_hydrogen_treatment mixed
_refine_ls_matrix_type full
_refine_ls_number_parameters 725
_refine_ls_number_reflns 14347
_refine_ls_number_restraints 72
_refine_ls_restrained_S_all 1.155
_refine_ls_R_factor_all 0.0915
_refine_ls_R_factor_gt 0.0683
_refine_ls_shift/su_max 0.006
_refine_ls_shift/su_mean 0.000
_refine_ls_structure_factor_coef Fsqd
_refine_ls_weighting_details 'w=1/[\s^2^(Fo^2^)+(0.0002P)^2^+25.0300P] where P=(Fo^2^+2Fc^2^)/3'
_refine_ls_weighting_scheme calc
_refine_ls_wR_factor_gt 0.1242
_refine_ls_wR_factor_ref 0.1358
_reflns_Friedel_coverage 0.000
_reflns_Friedel_fraction_full .
_reflns_Friedel_fraction_max .
_reflns_number_gt 11359
_reflns_number_total 14347
_reflns_threshold_expression 'I > 2\s(I)'
_cod_data_source_file 5.cif
_cod_data_source_block 5
_cod_original_sg_symbol_H-M 'P 21/n'
_cod_database_code 1564446
_shelx_shelxl_version_number 2018/3
_shelx_space_group_comment
;
The symmetry employed for this shelxl refinement is uniquely defined
by the following loop, which should always be used as a source of
symmetry information in preference to the above space-group names.
They are only intended as comments.
;
_shelx_estimated_absorpt_t_min 0.897
_shelx_estimated_absorpt_t_max 0.917

loop_
_space_group_symop_operation_xyz
'x, y, z'
'-x+1/2, y+1/2, -z+1/2'
'-x, -y, -z'
'x-1/2, -y-1/2, z-1/2'

loop_
_atom_site_label
_atom_site_type_symbol
_atom_site_fract_x
_atom_site_fract_y
_atom_site_fract_z
_atom_site_U_iso_or_equiv
_atom_site_adp_type
_atom_site_occupancy
_atom_site_site_symmetry_order
_atom_site_calc_flag
_atom_site_refinement_flags_posn
_atom_site_refinement_flags_adp
_atom_site_refinement_flags_occupancy
_atom_site_disorder_assembly
_atom_site_disorder_group
Cs1 Cs -0.36463(2) -0.59004(2) -0.39417(2) 0.05140(11) Uani 1 1 d . . . . .
Co1 Co -0.61679(4) -0.47993(2) -0.34733(4) 0.03223(14) Uani 1 1 d . . . . .
S1 S -0.71889(8) -0.37683(4) -0.43001(8) 0.0396(3) Uani 1 1 d . . . . .
S2 S -0.65425(7) -0.56308(4) -0.49856(7) 0.0332(2) Uani 1 1 d . . . . .
S3 S -0.42071(7) -0.52085(4) -0.21569(7) 0.0311(2) Uani 1 1 d . . . . .
O1 O -0.7731(2) -0.39469(13) -0.5153(2) 0.0510(9) Uani 1 1 d . . . . .
O2 O -0.6244(2) -0.35744(11) -0.4204(2) 0.0409(8) Uani 1 1 d . . . . .
O3 O -0.6415(2) -0.52102(11) -0.54815(19) 0.0355(7) Uani 1 1 d . . . . .
O4 O -0.5755(2) -0.59918(11) -0.4737(2) 0.0410(8) Uani 1 1 d . . . . .
O5 O -0.4341(2) -0.57458(12) -0.2061(2) 0.0481(9) Uani 1 1 d . . . . .
O6 O -0.3887(2) -0.50936(14) -0.28398(19) 0.0421(8) Uani 1 1 d . . . . .
O7 O -0.5307(2) -0.44766(11) -0.4069(2) 0.0379(7) Uani 1 1 d . . . . .
N1 N -0.7065(2) -0.51040(14) -0.2787(2) 0.0364(9) Uani 1 1 d . . . . .
N2 N -0.7052(2) -0.41830(14) -0.3598(3) 0.0398(9) Uani 1 1 d . . . . .
N3 N -0.6754(2) -0.54138(13) -0.4210(2) 0.0330(8) Uani 1 1 d . . . . .
N4 N -0.5134(2) -0.48849(14) -0.2303(2) 0.0323(8) Uani 1 1 d . . . . .
C1 C -0.7679(3) -0.46770(18) -0.2739(3) 0.0434(12) Uani 1 1 d . . . . .
H1A H -0.733471 -0.446733 -0.223384 0.052 Uiso 1 1 calc R U . . .
H1B H -0.826487 -0.481215 -0.268276 0.052 Uiso 1 1 calc R U . . .
C2 C -0.7950(3) -0.43515(18) -0.3522(3) 0.0454(12) Uani 1 1 d . . . . .
H2A H -0.833928 -0.455055 -0.402689 0.054 Uiso 1 1 calc R U . . .
H2B H -0.832753 -0.405339 -0.347450 0.054 Uiso 1 1 calc R U . . .
C3 C -0.7624(3) -0.55329(17) -0.3301(3) 0.0391(11) Uani 1 1 d . . . . .
H3A H -0.822536 -0.540287 -0.373305 0.047 Uiso 1 1 calc R U . . .
H3B H -0.779147 -0.577529 -0.293488 0.047 Uiso 1 1 calc R U . . .
C4 C -0.7042(3) -0.58027(16) -0.3730(3) 0.0366(10) Uani 1 1 d . . . . .
H4A H -0.647040 -0.596356 -0.330385 0.044 Uiso 1 1 calc R U . . .
H4B H -0.742924 -0.607059 -0.411497 0.044 Uiso 1 1 calc R U . . .
C5 C -0.6409(3) -0.52778(19) -0.1947(3) 0.0396(11) Uani 1 1 d . . . . .
H5A H -0.621491 -0.563437 -0.198247 0.047 Uiso 1 1 calc R U . . .
H5B H -0.673658 -0.526471 -0.154240 0.047 Uiso 1 1 calc R U . . .
C6 C -0.5528(3) -0.49350(19) -0.1639(3) 0.0380(10) Uani 1 1 d . . . . .
H6A H -0.570361 -0.459486 -0.149394 0.046 Uiso 1 1 calc R U . . .
H6B H -0.503831 -0.508270 -0.112460 0.046 Uiso 1 1 calc R U . . .
C7 C -0.7836(3) -0.32387(16) -0.4102(3) 0.0372(10) Uani 1 1 d . . . . .
C8 C -0.8810(3) -0.31474(18) -0.4613(3) 0.0406(11) Uani 1 1 d . . . . .
C9 C -0.9209(4) -0.26871(19) -0.4510(3) 0.0496(13) Uani 1 1 d . . . . .
H9A H -0.985156 -0.261502 -0.486541 0.059 Uiso 1 1 calc R U . . .
C10 C -0.8706(4) -0.23272(19) -0.3907(4) 0.0510(13) Uani 1 1 d . . . . .
C11 C -0.7782(4) -0.24461(18) -0.3379(3) 0.0446(12) Uani 1 1 d . . . . .
H11A H -0.744016 -0.221063 -0.294909 0.054 Uiso 1 1 calc R U . . .
C12 C -0.7333(3) -0.28963(17) -0.3450(3) 0.0374(10) Uani 1 1 d . . . . .
C13 C -0.9469(3) -0.3522(2) -0.5254(3) 0.0494(13) Uani 1 1 d . . . . .
H13A H -0.915009 -0.386251 -0.514281 0.059 Uiso 1 1 calc R U . . .
C14 C -1.0432(4) -0.3577(3) -0.5155(5) 0.077(2) Uani 1 1 d . . . . .
H14A H -1.079624 -0.385524 -0.551427 0.116 Uiso 1 1 calc R U . . .
H14B H -1.079334 -0.325849 -0.532429 0.116 Uiso 1 1 calc R U . . .
H14C H -1.032236 -0.365106 -0.456379 0.116 Uiso 1 1 calc R U . . .
C15 C -0.9609(5) -0.3369(3) -0.6152(4) 0.077(2) Uani 1 1 d . . . . .
H15A H -1.002796 -0.361587 -0.655001 0.115 Uiso 1 1 calc R U . . .
H15B H -0.898832 -0.336165 -0.621109 0.115 Uiso 1 1 calc R U . . .
H15C H -0.990127 -0.302996 -0.627280 0.115 Uiso 1 1 calc R U . . .
C16 C -0.9170(5) -0.1829(2) -0.3795(5) 0.0684(18) Uani 1 1 d . . . . .
H16A H -0.861570 -0.165046 -0.336290 0.082 Uiso 0.555(12) 1 calc R U P A 1
H168 H -0.883984 -0.168787 -0.321339 0.082 Uiso 0.445(12) 1 calc R U P A 2
C17 C -0.9418(10) -0.1488(5) -0.4461(9) 0.057(2) Uani 0.555(12) 1 d . U P A 1
H17A H -0.892144 -0.148708 -0.470079 0.085 Uiso 0.555(12) 1 calc R U P A 1
H17B H -1.002899 -0.159059 -0.489694 0.085 Uiso 0.555(12) 1 calc R U P A 1
H17C H -0.947874 -0.114626 -0.425794 0.085 Uiso 0.555(12) 1 calc R U P A 1
C18 C -0.9804(12) -0.1897(6) -0.3336(11) 0.096(4) Uani 0.555(12) 1 d . U P A 1
H18A H -0.952844 -0.214880 -0.288673 0.144 Uiso 0.555(12) 1 calc R U P A 1
H18B H -0.987935 -0.157146 -0.308725 0.144 Uiso 0.555(12) 1 calc R U P A 1
H18C H -1.042960 -0.201578 -0.372626 0.144 Uiso 0.555(12) 1 calc R U P A 1
C17A C -0.9089(12) -0.1433(7) -0.4516(11) 0.057(2) Uani 0.445(12) 1 d . U P A 2
H17D H -0.937841 -0.110614 -0.447079 0.085 Uiso 0.445(12) 1 calc R U P A 2
H17E H -0.841513 -0.138194 -0.442513 0.085 Uiso 0.445(12) 1 calc R U P A 2
H17F H -0.942688 -0.157736 -0.507947 0.085 Uiso 0.445(12) 1 calc R U P A 2
C18A C -1.0262(14) -0.1906(7) -0.4000(14) 0.096(4) Uani 0.445(12) 1 d . U P A 2
H18D H -1.054515 -0.158312 -0.392438 0.144 Uiso 0.445(12) 1 calc R U P A 2
H18E H -1.057664 -0.202138 -0.458516 0.144 Uiso 0.445(12) 1 calc R U P A 2
H18F H -1.034778 -0.216232 -0.361706 0.144 Uiso 0.445(12) 1 calc R U P A 2
C19 C -0.6321(3) -0.29827(17) -0.2786(3) 0.0381(10) Uani 1 1 d . . . . .
H19A H -0.611308 -0.333320 -0.286976 0.046 Uiso 1 1 calc R U . . .
C20 C -0.6318(4) -0.2952(2) -0.1890(3) 0.0528(14) Uani 1 1 d . . . . .
H20A H -0.676632 -0.320316 -0.182635 0.079 Uiso 1 1 calc R U . . .
H20B H -0.651303 -0.260985 -0.179074 0.079 Uiso 1 1 calc R U . . .
H20C H -0.567353 -0.302323 -0.147946 0.079 Uiso 1 1 calc R U . . .
C21 C -0.5616(4) -0.26018(19) -0.2914(4) 0.0499(13) Uani 1 1 d . . . . .
H21A H -0.498505 -0.264603 -0.246485 0.075 Uiso 1 1 calc R U . . .
H21B H -0.584308 -0.225412 -0.289465 0.075 Uiso 1 1 calc R U . . .
H21C H -0.557153 -0.266182 -0.346400 0.075 Uiso 1 1 calc R U . . .
C22 C -0.7590(3) -0.59777(16) -0.5658(3) 0.0377(11) Uani 1 1 d . . . . .
C23 C -0.7608(3) -0.65133(17) -0.5722(3) 0.0418(12) Uani 1 1 d . . . . .
C24 C -0.8372(3) -0.67370(18) -0.6379(3) 0.0478(13) Uani 1 1 d . . . . .
H24A H -0.837520 -0.709630 -0.644352 0.057 Uiso 1 1 calc R U . . .
C25 C -0.9122(3) -0.64591(19) -0.6940(3) 0.0476(13) Uani 1 1 d . . . . .
C26 C -0.9125(3) -0.59389(18) -0.6806(3) 0.0452(12) Uani 1 1 d . . . . .
H26A H -0.965379 -0.574501 -0.716325 0.054 Uiso 1 1 calc R U . . .
C27 C -0.8389(3) -0.56871(17) -0.6172(3) 0.0378(11) Uani 1 1 d . . . . .
C28 C -0.6864(3) -0.68794(17) -0.5131(3) 0.0493(14) Uani 1 1 d . . . . .
H28A H -0.645558 -0.668135 -0.462317 0.059 Uiso 1 1 calc R U . . .
C29 C -0.7335(4) -0.7314(2) -0.4824(5) 0.080(2) Uani 1 1 d . . . . .
H29A H -0.776222 -0.717101 -0.456826 0.120 Uiso 1 1 calc R U . . .
H29B H -0.683987 -0.751922 -0.440441 0.120 Uiso 1 1 calc R U . . .
H29C H -0.770474 -0.752945 -0.530522 0.120 Uiso 1 1 calc R U . . .
C30 C -0.6213(5) -0.7087(3) -0.5563(4) 0.080(2) Uani 1 1 d . . . . .
H30A H -0.573535 -0.731555 -0.517540 0.120 Uiso 1 1 calc R U . . .
H30B H -0.588842 -0.680272 -0.571639 0.120 Uiso 1 1 calc R U . . .
H30C H -0.659817 -0.727395 -0.607434 0.120 Uiso 1 1 calc R U . . .
C31 C -0.9918(4) -0.6719(2) -0.7672(4) 0.0551(15) Uani 1 1 d . . . . .
H31A H -0.977272 -0.709162 -0.764326 0.066 Uiso 1 1 calc R U . . .
C32 C -0.9960(4) -0.6523(3) -0.8532(4) 0.077(2) Uani 1 1 d . . . . .
H32A H -0.933934 -0.657636 -0.857842 0.115 Uiso 1 1 calc R U . . .
H32B H -1.011100 -0.615828 -0.858006 0.115 Uiso 1 1 calc R U . . .
H32C H -1.045563 -0.670768 -0.898522 0.115 Uiso 1 1 calc R U . . .
C33 C -1.0879(4) -0.6654(2) -0.7595(3) 0.0569(15) Uani 1 1 d . . . . .
H33A H -1.136691 -0.684269 -0.804979 0.085 Uiso 1 1 calc R U . . .
H33B H -1.104791 -0.629229 -0.763836 0.085 Uiso 1 1 calc R U . . .
H33C H -1.084318 -0.678588 -0.704721 0.085 Uiso 1 1 calc R U . . .
C34 C -0.8523(3) -0.51168(17) -0.6085(3) 0.0442(13) Uani 1 1 d . . . . .
H34A H -0.795761 -0.498877 -0.559779 0.053 Uiso 1 1 calc R U . . .
C35 C -0.9414(3) -0.5016(2) -0.5893(4) 0.0580(16) Uani 1 1 d . . . . .
H35A H -0.936752 -0.520155 -0.538099 0.087 Uiso 1 1 calc R U . . .
H35B H -0.998062 -0.513089 -0.636845 0.087 Uiso 1 1 calc R U . . .
H35C H -0.946692 -0.465023 -0.580448 0.087 Uiso 1 1 calc R U . . .
C36 C -0.8561(4) -0.48307(19) -0.6880(3) 0.0555(15) Uani 1 1 d . . . . .
H36A H -0.799190 -0.491331 -0.699978 0.083 Uiso 1 1 calc R U . . .
H36B H -0.858029 -0.446338 -0.678708 0.083 Uiso 1 1 calc R U . . .
H36C H -0.913505 -0.493270 -0.735965 0.083 Uiso 1 1 calc R U . . .
C37 C -0.3290(3) -0.49748(16) -0.1201(3) 0.0324(9) Uani 1 1 d . . . . .
C38 C -0.3027(3) -0.44601(18) -0.1207(3) 0.0405(11) Uani 1 1 d . . . . .
C39 C -0.2283(4) -0.4271(2) -0.0498(4) 0.0573(15) Uani 1 1 d . . . . .
H39A H -0.210222 -0.392469 -0.049523 0.069 Uiso 1 1 calc R U . . .
C40 C -0.1800(4) -0.4569(3) 0.0201(4) 0.0619(17) Uani 1 1 d . . . . .
C41 C -0.2084(3) -0.5065(2) 0.0198(3) 0.0499(13) Uani 1 1 d . . . . .
H41A H -0.176471 -0.526915 0.068063 0.060 Uiso 1 1 calc R U . . .
C42 C -0.2822(3) -0.52817(19) -0.0483(3) 0.0373(10) Uani 1 1 d . . . . .
C43 C -0.3496(4) -0.40868(19) -0.1932(4) 0.0509(14) Uani 1 1 d . . . . .
H43A H -0.399111 -0.427934 -0.239845 0.061 Uiso 1 1 calc R U . . .
C44 C -0.4006(5) -0.3664(2) -0.1661(5) 0.082(2) Uani 1 1 d . . . . .
H44A H -0.431107 -0.343304 -0.213687 0.123 Uiso 1 1 calc R U . . .
H44B H -0.354123 -0.347453 -0.119067 0.123 Uiso 1 1 calc R U . . .
H44C H -0.449293 -0.381214 -0.147926 0.123 Uiso 1 1 calc R U . . .
C45 C -0.2774(5) -0.3876(2) -0.2282(4) 0.0726(19) Uani 1 1 d . . . . .
H45A H -0.247144 -0.415872 -0.246272 0.109 Uiso 1 1 calc R U . . .
H45B H -0.228343 -0.367988 -0.184170 0.109 Uiso 1 1 calc R U . . .
H45C H -0.310370 -0.365460 -0.276653 0.109 Uiso 1 1 calc R U . . .
C46 C -0.0971(5) -0.4357(3) 0.0961(5) 0.093(3) Uani 1 1 d . . . . .
H46A H -0.077930 -0.463450 0.139300 0.112 Uiso 0.64(2) 1 calc R U P B 1
H46B H -0.101788 -0.401542 0.068877 0.112 Uiso 0.36(2) 1 calc R U P B 2
C47 C -0.1296(8) -0.3904(5) 0.1372(7) 0.067(3) Uani 0.64(2) 1 d . U P B 1
H47A H -0.186307 -0.400259 0.148433 0.101 Uiso 0.64(2) 1 calc R U P B 1
H47B H -0.077948 -0.381115 0.190488 0.101 Uiso 0.64(2) 1 calc R U P B 1
H47C H -0.145065 -0.361124 0.098793 0.101 Uiso 0.64(2) 1 calc R U P B 1
C48 C -0.0150(8) -0.4247(5) 0.0776(7) 0.063(3) Uani 0.64(2) 1 d . U P B 1
H48A H 0.035721 -0.411304 0.128293 0.095 Uiso 0.64(2) 1 calc R U P B 1
H48B H 0.007308 -0.455920 0.059434 0.095 Uiso 0.64(2) 1 calc R U P B 1
H48C H -0.031233 -0.399312 0.032322 0.095 Uiso 0.64(2) 1 calc R U P B 1
C47A C -0.1040(12) -0.4177(8) 0.1573(12) 0.055(5) Uani 0.36(2) 1 d . U P B 2
H47D H -0.040720 -0.406989 0.196719 0.082 Uiso 0.36(2) 1 calc R U P B 2
H47E H -0.146684 -0.388179 0.141204 0.082 Uiso 0.36(2) 1 calc R U P B 2
H47F H -0.130170 -0.443187 0.184640 0.082 Uiso 0.36(2) 1 calc R U P B 2
C48A C 0.0022(12) -0.4487(8) 0.0844(11) 0.050(5) Uani 0.36(2) 1 d . U P B 2
H48D H -0.011952 -0.463217 0.028096 0.075 Uiso 0.36(2) 1 calc R U P B 2
H48E H 0.039660 -0.417484 0.090497 0.075 Uiso 0.36(2) 1 calc R U P B 2
H48F H 0.038786 -0.473381 0.127478 0.075 Uiso 0.36(2) 1 calc R U P B 2
C49 C -0.3026(4) -0.5842(2) -0.0395(3) 0.0464(12) Uani 1 1 d . . . . .
H49 H -0.364(3) -0.5906(18) -0.077(3) 0.040(13) Uiso 1 1 d . . . . .
C50 C -0.2909(17) -0.6047(11) 0.0452(13) 0.053(5) Uani 0.62(9) 1 d . . P C 1
H50A H -0.331525 -0.585514 0.067883 0.079 Uiso 0.62(9) 1 calc R U P C 1
H50B H -0.309463 -0.640703 0.039884 0.079 Uiso 0.62(9) 1 calc R U P C 1
H50C H -0.223894 -0.601497 0.083599 0.079 Uiso 0.62(9) 1 calc R U P C 1
C50A C -0.309(3) -0.588(3) 0.054(3) 0.093(12) Uani 0.38(9) 1 d . . P C 2
H50D H -0.355931 -0.563347 0.058010 0.140 Uiso 0.38(9) 1 calc R U P C 2
H50E H -0.327997 -0.622368 0.063124 0.140 Uiso 0.38(9) 1 calc R U P C 2
H50F H -0.246030 -0.580137 0.097783 0.140 Uiso 0.38(9) 1 calc R U P C 2
C51 C -0.2368(5) -0.6167(2) -0.0674(5) 0.081(2) Uani 1 1 d . . . . .
H51A H -0.240443 -0.605488 -0.123258 0.121 Uiso 1 1 calc R U . . .
H51B H -0.170964 -0.613238 -0.026671 0.121 Uiso 1 1 calc R U . . .
H51C H -0.256532 -0.652443 -0.070386 0.121 Uiso 1 1 calc R U . . .
O1M O -0.3709(7) -0.7262(4) -0.4682(6) 0.086(3) Uani 0.615(7) 1 d . U P D 1
H1M H -0.435110 -0.737293 -0.495857 0.104 Uiso 0.615(7) 1 d R U P D 1
C1M C -0.3042(8) -0.7625(4) -0.4577(7) 0.070(3) Uani 0.615(7) 1 d . U P D 1
H1M1 H -0.246320 -0.748766 -0.462988 0.105 Uiso 0.615(7) 1 d R U P D 1
H1M2 H -0.336214 -0.785620 -0.504995 0.105 Uiso 0.615(7) 1 d R U P D 1
H1M3 H -0.286810 -0.781126 -0.404340 0.105 Uiso 0.615(7) 1 d R U P D 1
O2M O -0.2033(9) -0.6544(5) -0.2560(8) 0.084(4) Uani 0.385(7) 1 d . U P D 2
H2M H -0.212288 -0.639724 -0.208735 0.101 Uiso 0.385(7) 1 d R U P D 2
C2M C -0.1354(10) -0.6804(5) -0.2133(9) 0.049(3) Uani 0.385(7) 1 d . U P D 2
H2M1 H -0.158300 -0.715636 -0.221539 0.073 Uiso 0.385(7) 1 d R U P D 2
H2M2 H -0.113010 -0.671718 -0.153169 0.073 Uiso 0.385(7) 1 d R U P D 2
H2M3 H -0.082560 -0.676701 -0.233015 0.073 Uiso 0.385(7) 1 d R U P D 2
O1W O -0.4673(10) -0.6876(5) -0.3199(9) 0.088(3) Uani 0.35 1 d . . P D 3
H1W1 H -0.417879 -0.705256 -0.273275 0.131 Uiso 0.35 1 d R U P D 3
H1W2 H -0.497922 -0.711634 -0.366121 0.131 Uiso 0.35 1 d R U P D 3
O1WA O -0.3830(10) -0.6684(6) -0.2490(9) 0.088(3) Uani 0.35 1 d . . P D 4
H1W4 H -0.358431 -0.651074 -0.194128 0.131 Uiso 0.35 1 d R U P D 4
H1W5 H -0.345202 -0.699126 -0.246295 0.131 Uiso 0.35 1 d R U P D 4
O1WB O -0.3411(15) -0.7165(8) -0.4389(13) 0.088(3) Uani 0.3 1 d . . P D 5
H1W7 H -0.343119 -0.737258 -0.391866 0.131 Uiso 0.3 1 d R U P D 5
H1W8 H -0.279475 -0.721314 -0.444575 0.131 Uiso 0.3 1 d R U P D 5
O2W O -0.3652(17) -0.7104(8) -0.3053(17) 0.148(6) Uani 0.35 1 d . . P D 6
H2W1 H -0.313762 -0.710579 -0.249205 0.222 Uiso 0.35 1 d R U P D 6
H2W2 H -0.351707 -0.735793 -0.341253 0.222 Uiso 0.35 1 d R U P D 6
O2WA O -0.211(2) -0.7108(8) -0.2646(19) 0.148(6) Uani 0.3 1 d . . P E 7
H2W4 H -0.173323 -0.702059 -0.205537 0.222 Uiso 0.3 1 d R U P E 7
H2W5 H -0.168392 -0.724445 -0.290935 0.222 Uiso 0.3 1 d R U P E 7
O2WB O -0.3024(16) -0.7019(7) -0.3205(15) 0.148(6) Uani 0.35 1 d . . P D 8
H2W7 H -0.294751 -0.706263 -0.261272 0.222 Uiso 0.35 1 d R U P D 8
H2W8 H -0.241860 -0.709580 -0.326586 0.222 Uiso 0.35 1 d R U P D 8
H1O7 H -0.472505 -0.456004 -0.382912 0.07(2) Uiso 1 1 d R . . . .
H2O7 H -0.509705 -0.412604 -0.401112 0.12(3) Uiso 1 1 d R . . . .

loop_
_atom_site_aniso_label
_atom_site_aniso_U_11
_atom_site_aniso_U_22
_atom_site_aniso_U_33
_atom_site_aniso_U_23
_atom_site_aniso_U_13
_atom_site_aniso_U_12
Cs1 0.03883(16) 0.03196(16) 0.0579(2) -0.01120(14) -0.01083(13) 0.00631(13)
Co1 0.0261(3) 0.0250(3) 0.0326(3) -0.0029(2) -0.0038(2) 0.0003(2)
S1 0.0335(5) 0.0286(6) 0.0419(6) -0.0072(5) -0.0027(5) 0.0051(4)
S2 0.0239(5) 0.0256(5) 0.0370(6) -0.0044(4) -0.0035(4) 0.0027(4)
S3 0.0264(5) 0.0293(5) 0.0278(5) -0.0046(4) -0.0009(4) -0.0020(4)
O1 0.0428(19) 0.043(2) 0.047(2) -0.0152(16) -0.0060(16) 0.0114(15)
O2 0.0360(16) 0.0292(16) 0.0470(19) -0.0039(14) 0.0035(14) 0.0044(13)
O3 0.0314(15) 0.0291(16) 0.0356(17) -0.0041(13) 0.0008(13) 0.0009(12)
O4 0.0251(14) 0.0329(17) 0.051(2) -0.0039(14) -0.0017(14) 0.0058(12)
O5 0.049(2) 0.0276(16) 0.051(2) -0.0057(15) 0.0002(16) -0.0051(14)
O6 0.0304(15) 0.064(2) 0.0279(16) -0.0045(15) 0.0064(13) 0.0003(15)
O7 0.0324(16) 0.0291(16) 0.0435(19) -0.0003(14) 0.0045(14) 0.0011(13)
N1 0.0252(17) 0.035(2) 0.038(2) -0.0056(16) -0.0004(15) -0.0017(15)
N2 0.0267(18) 0.0275(19) 0.053(2) -0.0057(17) 0.0005(17) 0.0011(14)
N3 0.0286(17) 0.0276(18) 0.0337(19) -0.0048(15) 0.0012(15) -0.0013(14)
N4 0.0235(16) 0.0337(19) 0.0307(19) -0.0017(15) -0.0001(14) 0.0002(14)
C1 0.028(2) 0.043(3) 0.051(3) -0.011(2) 0.004(2) 0.0001(19)
C2 0.028(2) 0.035(3) 0.058(3) -0.008(2) -0.001(2) 0.0003(19)
C3 0.028(2) 0.033(2) 0.044(3) -0.001(2) -0.0012(19) -0.0061(18)
C4 0.031(2) 0.029(2) 0.039(2) -0.0032(18) 0.0007(19) -0.0048(17)
C5 0.029(2) 0.047(3) 0.036(2) -0.002(2) 0.0033(18) -0.0004(19)
C6 0.025(2) 0.049(3) 0.033(2) -0.005(2) 0.0027(18) -0.0034(19)
C7 0.034(2) 0.027(2) 0.043(3) -0.0011(19) 0.005(2) 0.0052(18)
C8 0.034(2) 0.035(2) 0.040(3) 0.000(2) 0.000(2) 0.0092(19)
C9 0.043(3) 0.042(3) 0.052(3) 0.006(2) 0.004(2) 0.017(2)
C10 0.058(3) 0.033(3) 0.057(3) -0.001(2) 0.016(3) 0.015(2)
C11 0.051(3) 0.031(2) 0.047(3) -0.003(2) 0.013(2) 0.003(2)
C12 0.039(2) 0.029(2) 0.037(2) 0.0001(19) 0.005(2) 0.0004(18)
C13 0.037(2) 0.045(3) 0.047(3) -0.007(2) -0.006(2) 0.011(2)
C14 0.040(3) 0.068(4) 0.101(5) -0.026(4) 0.001(3) -0.002(3)
C15 0.081(4) 0.074(4) 0.043(3) -0.009(3) -0.013(3) 0.026(4)
C16 0.071(4) 0.036(3) 0.092(5) 0.000(3) 0.023(4) 0.020(3)
C17 0.059(4) 0.050(3) 0.060(3) -0.003(2) 0.020(2) 0.004(3)
C18 0.098(4) 0.091(4) 0.100(4) -0.004(3) 0.038(3) 0.007(3)
C17A 0.059(4) 0.050(3) 0.060(3) -0.003(2) 0.020(2) 0.004(3)
C18A 0.098(4) 0.091(4) 0.100(4) -0.004(3) 0.038(3) 0.007(3)
C19 0.039(2) 0.030(2) 0.036(2) -0.0055(19) 0.004(2) -0.0044(19)
C20 0.054(3) 0.053(3) 0.039(3) 0.000(2) 0.004(2) -0.001(3)
C21 0.047(3) 0.038(3) 0.057(3) -0.004(2) 0.010(2) -0.009(2)
C22 0.029(2) 0.026(2) 0.041(3) -0.0098(18) -0.0063(18) 0.0000(17)
C23 0.031(2) 0.029(2) 0.052(3) -0.009(2) 0.000(2) 0.0020(18)
C24 0.041(3) 0.026(2) 0.059(3) -0.009(2) 0.000(2) -0.0010(19)
C25 0.037(2) 0.038(3) 0.051(3) -0.013(2) -0.003(2) -0.002(2)
C26 0.033(2) 0.036(3) 0.048(3) -0.007(2) -0.007(2) 0.0034(19)
C27 0.031(2) 0.032(2) 0.036(2) -0.0051(19) -0.0042(18) 0.0024(18)
C28 0.040(3) 0.025(2) 0.060(3) -0.002(2) -0.006(2) 0.0071(19)
C29 0.061(4) 0.032(3) 0.110(6) 0.022(3) -0.010(4) -0.001(3)
C30 0.061(4) 0.065(4) 0.088(5) -0.013(4) -0.002(3) 0.034(3)
C31 0.039(3) 0.046(3) 0.058(3) -0.019(3) -0.008(2) -0.006(2)
C32 0.049(3) 0.116(6) 0.053(4) -0.029(4) 0.005(3) -0.028(4)
C33 0.048(3) 0.056(3) 0.047(3) -0.008(3) -0.003(2) -0.017(3)
C34 0.029(2) 0.028(2) 0.052(3) -0.007(2) -0.012(2) 0.0056(18)
C35 0.032(2) 0.043(3) 0.079(4) -0.018(3) -0.002(2) 0.007(2)
C36 0.047(3) 0.034(3) 0.058(3) 0.000(2) -0.012(2) 0.003(2)
C37 0.0240(19) 0.034(2) 0.030(2) -0.0061(18) 0.0006(17) -0.0008(17)
C38 0.027(2) 0.037(2) 0.046(3) -0.009(2) 0.0011(19) -0.0014(18)
C39 0.044(3) 0.047(3) 0.060(4) -0.019(3) -0.003(3) -0.012(2)
C40 0.040(3) 0.078(4) 0.046(3) -0.023(3) -0.008(2) -0.005(3)
C41 0.036(2) 0.071(4) 0.031(3) -0.003(2) -0.001(2) 0.008(2)
C42 0.026(2) 0.052(3) 0.032(2) -0.002(2) 0.0086(18) 0.0072(19)
C43 0.041(3) 0.033(3) 0.059(3) 0.003(2) -0.002(2) -0.007(2)
C44 0.060(4) 0.047(4) 0.118(6) 0.010(4) 0.010(4) 0.007(3)
C45 0.067(4) 0.059(4) 0.083(5) 0.009(3) 0.018(4) -0.018(3)
C46 0.058(4) 0.114(6) 0.071(5) -0.037(4) -0.019(3) -0.015(4)
C47 0.072(4) 0.064(5) 0.059(4) -0.008(3) 0.017(3) -0.012(3)
C48 0.055(4) 0.063(5) 0.063(4) -0.006(3) 0.012(3) -0.012(3)
C47A 0.052(6) 0.056(6) 0.053(6) -0.007(4) 0.016(4) -0.001(4)
C48A 0.046(5) 0.049(6) 0.049(5) -0.002(4) 0.012(4) -0.005(4)
C49 0.043(3) 0.056(3) 0.037(3) 0.012(2) 0.011(2) 0.004(2)
C50 0.054(8) 0.064(10) 0.039(6) 0.013(6) 0.018(6) -0.003(6)
C50A 0.11(2) 0.12(3) 0.067(17) 0.042(18) 0.06(2) 0.04(2)
C51 0.082(5) 0.050(4) 0.122(6) 0.014(4) 0.050(5) 0.021(3)
O1M 0.084(4) 0.089(4) 0.087(4) 0.0030(19) 0.033(2) 0.0002(19)
C1M 0.077(4) 0.064(4) 0.070(4) 0.015(3) 0.028(3) 0.017(3)
O2M 0.085(4) 0.085(4) 0.084(4) 0.002(2) 0.032(2) 0.002(2)
C2M 0.051(5) 0.045(5) 0.051(5) -0.001(3) 0.021(3) 0.002(3)
O1W 0.090(6) 0.080(6) 0.077(6) 0.015(5) 0.014(5) -0.025(5)
O1WA 0.090(6) 0.080(6) 0.077(6) 0.015(5) 0.014(5) -0.025(5)
O1WB 0.090(6) 0.080(6) 0.077(6) 0.015(5) 0.014(5) -0.025(5)
O2W 0.170(17) 0.095(8) 0.210(15) 0.037(8) 0.105(13) 0.052(10)
O2WA 0.170(17) 0.095(8) 0.210(15) 0.037(8) 0.105(13) 0.052(10)
O2WB 0.170(17) 0.095(8) 0.210(15) 0.037(8) 0.105(13) 0.052(10)

loop_
_atom_type_symbol
_atom_type_description
_atom_type_scat_dispersion_real
_atom_type_scat_dispersion_imag
_atom_type_scat_source
C C 0.0033 0.0016 'International Tables Vol C Tables 4.2.6.8 and 6.1.1.4'
H H 0.0000 0.0000 'International Tables Vol C Tables 4.2.6.8 and 6.1.1.4'
N N 0.0061 0.0033 'International Tables Vol C Tables 4.2.6.8 and 6.1.1.4'
O O 0.0106 0.0060 'International Tables Vol C Tables 4.2.6.8 and 6.1.1.4'
S S 0.1246 0.1234 'International Tables Vol C Tables 4.2.6.8 and 6.1.1.4'
Co Co 0.3494 0.9721 'International Tables Vol C Tables 4.2.6.8 and 6.1.1.4'
Cs Cs -0.3680 2.1192 'International Tables Vol C Tables 4.2.6.8 and 6.1.1.4'

loop_
_geom_angle_atom_site_label_1
_geom_angle_atom_site_label_2
_geom_angle_atom_site_label_3
_geom_angle
_geom_angle_site_symmetry_1
_geom_angle_site_symmetry_3
O6 Cs1 O4 88.94(9) . .
O6 Cs1 O1 133.66(9) . 3_444
O4 Cs1 O1 125.23(9) . 3_444
O6 Cs1 O3 63.30(9) . 3_444
O4 Cs1 O3 94.95(8) . 3_444
O1 Cs1 O3 81.63(9) 3_444 3_444
O6 Cs1 O2M 98.8(3) . .
O4 Cs1 O2M 133.7(2) . .
O1 Cs1 O2M 80.1(3) 3_444 .
O3 Cs1 O2M 129.4(2) 3_444 .
O6 Cs1 O2WB 119.9(4) . .
O4 Cs1 O2WB 102.2(4) . .
O1 Cs1 O2WB 85.6(4) 3_444 .
O3 Cs1 O2WB 162.5(4) 3_444 .
O6 Cs1 O7 108.32(8) . 3_444
O4 Cs1 O7 62.54(9) . 3_444
O1 Cs1 O7 70.86(8) 3_444 3_444
O3 Cs1 O7 56.71(7) 3_444 3_444
O6 Cs1 O1WA 84.4(3) . .
O4 Cs1 O1WA 85.1(3) . .
O1 Cs1 O1WA 124.3(3) 3_444 .
O3 Cs1 O1WA 147.7(3) 3_444 .
O7 Cs1 O1WA 144.2(2) 3_444 .
O6 Cs1 O2 155.80(8) . 3_444
O4 Cs1 O2 82.70(8) . 3_444
O1 Cs1 O2 43.75(8) 3_444 3_444
O3 Cs1 O2 94.74(8) 3_444 3_444
O7 Cs1 O2 47.85(7) 3_444 3_444
O6 Cs1 O1WB 151.6(4) . .
O4 Cs1 O1WB 90.2(3) . .
O1 Cs1 O1WB 67.4(4) 3_444 .
O3 Cs1 O1WB 144.9(4) 3_444 .
O7 Cs1 O1WB 96.3(3) 3_444 .
O2 Cs1 O1WB 51.5(3) 3_444 .
O6 Cs1 O1W 96.8(3) . .
O4 Cs1 O1W 63.7(3) . .
O1 Cs1 O1W 124.9(3) 3_444 .
O3 Cs1 O1W 152.1(3) 3_444 .
O7 Cs1 O1W 119.3(2) 3_444 .
O2 Cs1 O1W 99.7(3) 3_444 .
O6 Cs1 O2W 110.5(4) . .
O4 Cs1 O2W 87.0(4) . .
O1 Cs1 O2W 102.4(4) 3_444 .
O3 Cs1 O2W 173.4(4) 3_444 .
O7 Cs1 O2W 129.4(5) 3_444 .
O2 Cs1 O2W 91.8(4) 3_444 .
O6 Cs1 H2M 83.3 . .
O4 Cs1 H2M 129.0 . .
O1 Cs1 H2M 94.1 3_444 .
O3 Cs1 H2M 124.7 3_444 .
O2M Cs1 H2M 16.2 . .
O7 Cs1 H2M 164.8 3_444 .
O2 Cs1 H2M 119.4 3_444 .
N4 Co1 N3 120.99(14) . .
N4 Co1 N2 114.62(15) . .
N3 Co1 N2 116.51(14) . .
N4 Co1 O7 97.75(14) . .
N3 Co1 O7 102.96(14) . .
N2 Co1 O7 97.33(15) . .
N4 Co1 N1 80.67(14) . .
N3 Co1 N1 80.37(14) . .
N2 Co1 N1 80.74(15) . .
O7 Co1 N1 176.66(13) . .
O1 S1 O2 112.5(2) . .
O1 S1 N2 113.8(2) . .
O2 S1 N2 108.14(19) . .
O1 S1 C7 107.3(2) . .
O2 S1 C7 106.5(2) . .
N2 S1 C7 108.4(2) . .
O1 S1 Cs1 50.10(16) . 3_444
O2 S1 Cs1 64.28(14) . 3_444
N2 S1 Cs1 117.36(15) . 3_444
C7 S1 Cs1 134.00(17) . 3_444
O3 S2 O4 113.2(2) . .
O3 S2 N3 109.18(19) . .
O4 S2 N3 113.0(2) . .
O3 S2 C22 106.8(2) . .
O4 S2 C22 106.26(19) . .
N3 S2 C22 108.0(2) . .
O3 S2 Cs1 91.79(12) . .
O4 S2 Cs1 30.92(12) . .
N3 S2 Cs1 102.48(13) . .
C22 S2 Cs1 136.03(14) . .
O5 S3 O6 113.4(2) . .
O5 S3 N4 113.0(2) . .
O6 S3 N4 107.8(2) . .
O5 S3 C37 108.8(2) . .
O6 S3 C37 106.4(2) . .
N4 S3 C37 107.06(19) . .
O5 S3 Cs1 73.43(16) . .
O6 S3 Cs1 40.04(14) . .
N4 S3 Cs1 124.61(14) . .
C37 S3 Cs1 123.13(15) . .
S1 O1 Cs1 108.45(18) . 3_444
S1 O2 Cs1 92.89(14) . 3_444
S2 O3 Cs1 158.84(18) . 3_444
S2 O4 Cs1 134.48(17) . .
S3 O5 Cs1 84.97(17) . .
S3 O6 Cs1 121.47(19) . .
Co1 O7 Cs1 118.24(12) . 3_444
Co1 O7 H1O7 112.2 . .
Cs1 O7 H1O7 125.5 3_444 .
Co1 O7 H2O7 124.9 . .
Cs1 O7 H2O7 80.4 3_444 .
H1O7 O7 H2O7 87.5 . .
C5 N1 C1 112.8(4) . .
C5 N1 C3 111.4(4) . .
C1 N1 C3 112.4(3) . .
C5 N1 Co1 107.6(3) . .
C1 N1 Co1 105.9(3) . .
C3 N1 Co1 106.4(3) . .
C2 N2 S1 114.3(3) . .
C2 N2 Co1 109.7(3) . .
S1 N2 Co1 121.1(2) . .
C4 N3 S2 114.3(3) . .
C4 N3 Co1 110.9(3) . .
S2 N3 Co1 128.8(2) . .
C6 N4 S3 115.0(3) . .
C6 N4 Co1 112.6(2) . .
S3 N4 Co1 121.6(2) . .
N1 C1 C2 110.3(4) . .
N1 C1 H1A 109.6 . .
C2 C1 H1A 109.6 . .
N1 C1 H1B 109.6 . .
C2 C1 H1B 109.6 . .
H1A C1 H1B 108.1 . .
N2 C2 C1 107.2(4) . .
N2 C2 H2A 110.3 . .
C1 C2 H2A 110.3 . .
N2 C2 H2B 110.3 . .
C1 C2 H2B 110.3 . .
H2A C2 H2B 108.5 . .
N1 C3 C4 109.7(4) . .
N1 C3 H3A 109.7 . .
C4 C3 H3A 109.7 . .
N1 C3 H3B 109.7 . .
C4 C3 H3B 109.7 . .
H3A C3 H3B 108.2 . .
N3 C4 C3 106.9(4) . .
N3 C4 H4A 110.3 . .
C3 C4 H4A 110.3 . .
N3 C4 H4B 110.3 . .
C3 C4 H4B 110.3 . .
H4A C4 H4B 108.6 . .
N1 C5 C6 109.3(4) . .
N1 C5 H5A 109.8 . .
C6 C5 H5A 109.8 . .
N1 C5 H5B 109.8 . .
C6 C5 H5B 109.8 . .
H5A C5 H5B 108.3 . .
N4 C6 C5 109.9(4) . .
N4 C6 H6A 109.7 . .
C5 C6 H6A 109.7 . .
N4 C6 H6B 109.7 . .
C5 C6 H6B 109.7 . .
H6A C6 H6B 108.2 . .
C12 C7 C8 120.2(4) . .
C12 C7 S1 118.1(3) . .
C8 C7 S1 121.6(3) . .
C9 C8 C7 117.8(4) . .
C9 C8 C13 117.0(4) . .
C7 C8 C13 125.2(4) . .
C8 C9 C10 122.8(4) . .
C8 C9 H9A 118.6 . .
C10 C9 H9A 118.6 . .
C11 C10 C9 117.7(4) . .
C11 C10 C16 120.6(5) . .
C9 C10 C16 121.7(5) . .
C10 C11 C12 122.7(5) . .
C10 C11 H11A 118.6 . .
C12 C11 H11A 118.6 . .
C11 C12 C7 118.4(4) . .
C11 C12 C19 116.3(4) . .
C7 C12 C19 125.3(4) . .
C15 C13 C8 111.0(5) . .
C15 C13 C14 111.0(5) . .
C8 C13 C14 111.7(5) . .
C15 C13 H13A 107.6 . .
C8 C13 H13A 107.6 . .
C14 C13 H13A 107.6 . .
C13 C14 H14A 109.5 . .
C13 C14 H14B 109.5 . .
H14A C14 H14B 109.5 . .
C13 C14 H14C 109.5 . .
H14A C14 H14C 109.5 . .
H14B C14 H14C 109.5 . .
C13 C15 H15A 109.5 . .
C13 C15 H15B 109.5 . .
H15A C15 H15B 109.5 . .
C13 C15 H15C 109.5 . .
H15A C15 H15C 109.5 . .
H15B C15 H15C 109.5 . .
C17 C16 C18 119.5(9) . .
C17 C16 C10 116.4(8) . .
C18 C16 C10 112.7(8) . .
C10 C16 C18A 110.7(8) . .
C10 C16 C17A 106.2(8) . .
C18A C16 C17A 106.4(10) . .
C17 C16 H16A 101.4 . .
C18 C16 H16A 101.4 . .
C10 C16 H16A 101.4 . .
C10 C16 H168 111.1 . .
C18A C16 H168 111.1 . .
C17A C16 H168 111.1 . .
C16 C17 H17A 109.5 . .
C16 C17 H17B 109.5 . .
H17A C17 H17B 109.5 . .
C16 C17 H17C 109.5 . .
H17A C17 H17C 109.5 . .
H17B C17 H17C 109.5 . .
C16 C18 H18A 109.5 . .
C16 C18 H18B 109.5 . .
H18A C18 H18B 109.5 . .
C16 C18 H18C 109.5 . .
H18A C18 H18C 109.5 . .
H18B C18 H18C 109.5 . .
C16 C17A H17D 109.5 . .
C16 C17A H17E 109.5 . .
H17D C17A H17E 109.5 . .
C16 C17A H17F 109.5 . .
H17D C17A H17F 109.5 . .
H17E C17A H17F 109.5 . .
C16 C18A H18D 109.5 . .
C16 C18A H18E 109.5 . .
H18D C18A H18E 109.5 . .
C16 C18A H18F 109.5 . .
H18D C18A H18F 109.5 . .
H18E C18A H18F 109.5 . .
C20 C19 C21 111.5(4) . .
C20 C19 C12 110.9(4) . .
C21 C19 C12 110.4(4) . .
C20 C19 H19A 108.0 . .
C21 C19 H19A 108.0 . .
C12 C19 H19A 108.0 . .
C19 C20 H20A 109.5 . .
C19 C20 H20B 109.5 . .
H20A C20 H20B 109.5 . .
C19 C20 H20C 109.5 . .
H20A C20 H20C 109.5 . .
H20B C20 H20C 109.5 . .
C19 C21 H21A 109.5 . .
C19 C21 H21B 109.5 . .
H21A C21 H21B 109.5 . .
C19 C21 H21C 109.5 . .
H21A C21 H21C 109.5 . .
H21B C21 H21C 109.5 . .
C23 C22 C27 120.2(4) . .
C23 C22 S2 122.5(3) . .
C27 C22 S2 117.2(3) . .
C24 C23 C22 117.8(4) . .
C24 C23 C28 116.3(4) . .
C22 C23 C28 125.9(4) . .
C25 C24 C23 123.1(4) . .
C25 C24 H24A 118.4 . .
C23 C24 H24A 118.5 . .
C24 C25 C26 117.3(4) . .
C24 C25 C31 121.1(4) . .
C26 C25 C31 121.6(4) . .
C25 C26 C27 123.0(4) . .
C25 C26 H26A 118.5 . .
C27 C26 H26A 118.5 . .
C26 C27 C22 118.0(4) . .
C26 C27 C34 116.4(4) . .
C22 C27 C34 125.6(4) . .
C23 C28 C30 110.4(5) . .
C23 C28 C29 111.8(4) . .
C30 C28 C29 111.3(5) . .
C23 C28 H28A 107.7 . .
C30 C28 H28A 107.7 . .
C29 C28 H28A 107.7 . .
C28 C29 H29A 109.5 . .
C28 C29 H29B 109.5 . .
H29A C29 H29B 109.5 . .
C28 C29 H29C 109.5 . .
H29A C29 H29C 109.5 . .
H29B C29 H29C 109.5 . .
C28 C30 H30A 109.5 . .
C28 C30 H30B 109.5 . .
H30A C30 H30B 109.5 . .
C28 C30 H30C 109.5 . .
H30A C30 H30C 109.5 . .
H30B C30 H30C 109.5 . .
C33 C31 C25 111.2(5) . .
C33 C31 C32 110.5(5) . .
C25 C31 C32 111.6(5) . .
C33 C31 H31A 107.8 . .
C25 C31 H31A 107.8 . .
C32 C31 H31A 107.8 . .
C31 C32 H32A 109.5 . .
C31 C32 H32B 109.5 . .
H32A C32 H32B 109.5 . .
C31 C32 H32C 109.5 . .
H32A C32 H32C 109.5 . .
H32B C32 H32C 109.5 . .
C31 C33 H33A 109.5 . .
C31 C33 H33B 109.5 . .
H33A C33 H33B 109.5 . .
C31 C33 H33C 109.5 . .
H33A C33 H33C 109.5 . .
H33B C33 H33C 109.5 . .
C35 C34 C27 110.6(4) . .
C35 C34 C36 111.3(4) . .
C27 C34 C36 110.9(4) . .
C35 C34 H34A 107.9 . .
C27 C34 H34A 107.9 . .
C36 C34 H34A 107.9 . .
C34 C35 H35A 109.5 . .
C34 C35 H35B 109.5 . .
H35A C35 H35B 109.5 . .
C34 C35 H35C 109.5 . .
H35A C35 H35C 109.5 . .
H35B C35 H35C 109.5 . .
C34 C36 H36A 109.5 . .
C34 C36 H36B 109.5 . .
H36A C36 H36B 109.5 . .
C34 C36 H36C 109.5 . .
H36A C36 H36C 109.5 . .
H36B C36 H36C 109.5 . .
C38 C37 C42 120.1(4) . .
C38 C37 S3 116.2(3) . .
C42 C37 S3 123.6(3) . .
C39 C38 C37 118.1(5) . .
C39 C38 C43 116.8(4) . .
C37 C38 C43 125.1(4) . .
C40 C39 C38 122.6(5) . .
C40 C39 H39A 118.7 . .
C38 C39 H39A 118.7 . .
C41 C40 C39 118.1(5) . .
C41 C40 C46 120.3(6) . .
C39 C40 C46 121.6(6) . .
C40 C41 C42 122.9(5) . .
C40 C41 H41A 118.6 . .
C42 C41 H41A 118.6 . .
C41 C42 C37 118.2(5) . .
C41 C42 C49 116.2(4) . .
C37 C42 C49 125.6(4) . .
C44 C43 C38 110.7(5) . .
C44 C43 C45 111.8(5) . .
C38 C43 C45 111.6(4) . .
C44 C43 H43A 107.5 . .
C38 C43 H43A 107.5 . .
C45 C43 H43A 107.5 . .
C43 C44 H44A 109.5 . .
C43 C44 H44B 109.5 . .
H44A C44 H44B 109.5 . .
C43 C44 H44C 109.5 . .
H44A C44 H44C 109.5 . .
H44B C44 H44C 109.5 . .
C43 C45 H45A 109.5 . .
C43 C45 H45B 109.5 . .
H45A C45 H45B 109.5 . .
C43 C45 H45C 109.5 . .
H45A C45 H45C 109.5 . .
H45B C45 H45C 109.5 . .
C47A C46 C40 125.3(11) . .
C48 C46 C40 112.9(8) . .
C48 C46 C47 113.4(9) . .
C40 C46 C47 111.5(7) . .
C47A C46 C48A 125.7(11) . .
C40 C46 C48A 108.5(8) . .
C48 C46 H46A 106.1 . .
C40 C46 H46A 106.1 . .
C47 C46 H46A 106.1 . .
C47A C46 H46B 92.3 . .
C40 C46 H46B 92.3 . .
C48A C46 H46B 92.3 . .
C46 C47 H47A 109.5 . .
C46 C47 H47B 109.5 . .
H47A C47 H47B 109.5 . .
C46 C47 H47C 109.5 . .
H47A C47 H47C 109.5 . .
H47B C47 H47C 109.5 . .
C46 C48 H48A 109.5 . .
C46 C48 H48B 109.5 . .
H48A C48 H48B 109.5 . .
C46 C48 H48C 109.5 . .
H48A C48 H48C 109.5 . .
H48B C48 H48C 109.5 . .
C46 C47A H47D 109.5 . .
C46 C47A H47E 109.5 . .
H47D C47A H47E 109.5 . .
C46 C47A H47F 109.5 . .
H47D C47A H47F 109.5 . .
H47E C47A H47F 109.5 . .
C46 C48A H48D 109.5 . .
C46 C48A H48E 109.5 . .
H48D C48A H48E 109.5 . .
C46 C48A H48F 109.5 . .
H48D C48A H48F 109.5 . .
H48E C48A H48F 109.5 . .
C50 C49 C51 104.4(15) . .
C50 C49 C42 119.4(11) . .
C51 C49 C42 109.4(5) . .
C51 C49 C50A 124(3) . .
C42 C49 C50A 104(3) . .
C50 C49 H49 109(3) . .
C51 C49 H49 106(3) . .
C42 C49 H49 107(3) . .
C50A C49 H49 105(3) . .
C49 C50 H50A 109.5 . .
C49 C50 H50B 109.5 . .
H50A C50 H50B 109.5 . .
C49 C50 H50C 109.5 . .
H50A C50 H50C 109.5 . .
H50B C50 H50C 109.5 . .
C49 C50A H50D 109.5 . .
C49 C50A H50E 109.5 . .
H50D C50A H50E 109.5 . .
C49 C50A H50F 109.5 . .
H50D C50A H50F 109.5 . .
H50E C50A H50F 109.5 . .
C49 C51 H51A 109.5 . .
C49 C51 H51B 109.5 . .
H51A C51 H51B 109.5 . .
C49 C51 H51C 109.5 . .
H51A C51 H51C 109.5 . .
H51B C51 H51C 109.5 . .
C1M O1M Cs1 134.4(7) . .
C1M O1M H1M 114.8 . .
Cs1 O1M H1M 110.4 . .
O1M C1M H1M1 112.0 . .
O1M C1M H1M2 102.5 . .
H1M1 C1M H1M2 109.5 . .
O1M C1M H1M3 113.7 . .
H1M1 C1M H1M3 109.5 . .
H1M2 C1M H1M3 109.5 . .
C2M O2M Cs1 169.2(11) . .
C2M O2M H2M 94.4 . .
Cs1 O2M H2M 95.7 . .
O2M C2M H2M1 105.7 . .
O2M C2M H2M2 112.2 . .
H2M1 C2M H2M2 109.5 . .
O2M C2M H2M3 110.4 . .
H2M1 C2M H2M3 109.5 . .
H2M2 C2M H2M3 109.5 . .
Cs1 O1W H1W1 109.8 . .
Cs1 O1W H1W2 108.8 . .
H1W1 O1W H1W2 109.5 . .
Cs1 O1WA H1W4 108.6 . .
Cs1 O1WA H1W5 109.6 . .
H1W4 O1WA H1W5 109.5 . .
Cs1 O1WB H1W7 108.4 . .
Cs1 O1WB H1W8 109.0 . .
H1W7 O1WB H1W8 109.5 . .
Cs1 O2W H2W1 107.3 . .
Cs1 O2W H2W2 107.9 . .
H2W1 O2W H2W2 109.5 . .
Cs1 O2WA H2W4 111.7 . .
Cs1 O2WA H2W5 112.0 . .
H2W4 O2WA H2W5 109.5 . .
Cs1 O2WB H2W7 114.7 . .
Cs1 O2WB H2W8 107.2 . .
H2W7 O2WB H2W8 109.5 . .

loop_
_geom_bond_atom_site_label_1
_geom_bond_atom_site_label_2
_geom_bond_distance
_geom_bond_site_symmetry_2
Cs1 O6 2.946(3) .
Cs1 O4 2.964(3) .
Cs1 O1 3.050(4) 3_444
Cs1 O3 3.092(3) 3_444
Cs1 O2M 3.168(13) .
Cs1 O2WB 3.195(19) .
Cs1 O7 3.313(3) 3_444
Cs1 O1WA 3.314(13) .
Cs1 O2 3.402(3) 3_444
Cs1 O1WB 3.46(2) .
Cs1 O1W 3.472(13) .
Cs1 O2W 3.51(2) .
Cs1 H2M 3.3974 .
Co1 N4 2.033(3) .
Co1 N3 2.033(3) .
Co1 N2 2.057(4) .
Co1 O7 2.107(3) .
Co1 N1 2.247(4) .
S1 O1 1.454(3) .
S1 O2 1.465(3) .
S1 N2 1.576(4) .
S1 C7 1.804(5) .
S2 O3 1.448(3) .
S2 O4 1.454(3) .
S2 N3 1.582(4) .
S2 C22 1.812(4) .
S3 O5 1.444(3) .
S3 O6 1.452(3) .
S3 N4 1.575(4) .
S3 C37 1.805(4) .
O7 H1O7 0.8475 .
O7 H2O7 0.9668 .
N1 C5 1.476(5) .
N1 C1 1.477(6) .
N1 C3 1.482(5) .
N2 C2 1.477(6) .
N3 C4 1.473(6) .
N4 C6 1.471(6) .
C1 C2 1.510(7) .
C1 H1A 0.9900 .
C1 H1B 0.9900 .
C2 H2A 0.9900 .
C2 H2B 0.9900 .
C3 C4 1.516(7) .
C3 H3A 0.9900 .
C3 H3B 0.9900 .
C4 H4A 0.9900 .
C4 H4B 0.9900 .
C5 C6 1.527(6) .
C5 H5A 0.9900 .
C5 H5B 0.9900 .
C6 H6A 0.9900 .
C6 H6B 0.9900 .
C7 C12 1.411(6) .
C7 C8 1.420(6) .
C8 C9 1.392(6) .
C8 C13 1.528(6) .
C9 C10 1.394(7) .
C9 H9A 0.9500 .
C10 C11 1.382(7) .
C10 C16 1.531(7) .
C11 C12 1.391(6) .
C11 H11A 0.9500 .
C12 C19 1.538(6) .
C13 C15 1.521(8) .
C13 C14 1.533(8) .
C13 H13A 1.0000 .
C14 H14A 0.9800 .
C14 H14B 0.9800 .
C14 H14C 0.9800 .
C15 H15A 0.9800 .
C15 H15B 0.9800 .
C15 H15C 0.9800 .
C16 C17 1.383(14) .
C16 C18 1.458(16) .
C16 C18A 1.564(19) .
C16 C17A 1.649(18) .
C16 H16A 1.0000 .
C16 H168 1.0000 .
C17 H17A 0.9800 .
C17 H17B 0.9800 .
C17 H17C 0.9800 .
C18 H18A 0.9800 .
C18 H18B 0.9800 .
C18 H18C 0.9800 .
C17A H17D 0.9800 .
C17A H17E 0.9800 .
C17A H17F 0.9800 .
C18A H18D 0.9800 .
C18A H18E 0.9800 .
C18A H18F 0.9800 .
C19 C20 1.531(7) .
C19 C21 1.535(7) .
C19 H19A 1.0000 .
C20 H20A 0.9800 .
C20 H20B 0.9800 .
C20 H20C 0.9800 .
C21 H21A 0.9800 .
C21 H21B 0.9800 .
C21 H21C 0.9800 .
C22 C23 1.410(6) .
C22 C27 1.418(6) .
C23 C24 1.401(6) .
C23 C28 1.533(6) .
C24 C25 1.384(7) .
C24 H24A 0.9500 .
C25 C26 1.386(7) .
C25 C31 1.531(6) .
C26 C27 1.393(6) .
C26 H26A 0.9500 .
C27 C34 1.526(6) .
C28 C30 1.535(8) .
C28 C29 1.538(8) .
C28 H28A 1.0000 .
C29 H29A 0.9800 .
C29 H29B 0.9800 .
C29 H29C 0.9800 .
C30 H30A 0.9800 .
C30 H30B 0.9800 .
C30 H30C 0.9800 .
C31 C33 1.515(8) .
C31 C32 1.535(9) .
C31 H31A 1.0000 .
C32 H32A 0.9800 .
C32 H32B 0.9800 .
C32 H32C 0.9800 .
C33 H33A 0.9800 .
C33 H33B 0.9800 .
C33 H33C 0.9800 .
C34 C35 1.524(7) .
C34 C36 1.533(8) .
C34 H34A 1.0000 .
C35 H35A 0.9800 .
C35 H35B 0.9800 .
C35 H35C 0.9800 .
C36 H36A 0.9800 .
C36 H36B 0.9800 .
C36 H36C 0.9800 .
C37 C38 1.410(6) .
C37 C42 1.415(6) .
C38 C39 1.397(6) .
C38 C43 1.529(7) .
C39 C40 1.382(8) .
C39 H39A 0.9500 .
C40 C41 1.371(8) .
C40 C46 1.529(7) .
C41 C42 1.394(6) .
C41 H41A 0.9500 .
C42 C49 1.522(7) .
C43 C44 1.519(8) .
C43 C45 1.532(8) .
C43 H43A 1.0000 .
C44 H44A 0.9800 .
C44 H44B 0.9800 .
C44 H44C 0.9800 .
C45 H45A 0.9800 .
C45 H45B 0.9800 .
C45 H45C 0.9800 .
C46 C47A 1.187(17) .
C46 C48 1.420(13) .
C46 C47 1.553(15) .
C46 C48A 1.62(2) .
C46 H46A 1.0000 .
C46 H46B 1.0000 .
C47 H47A 0.9800 .
C47 H47B 0.9800 .
C47 H47C 0.9800 .
C48 H48A 0.9800 .
C48 H48B 0.9800 .
C48 H48C 0.9800 .
C47A H47D 0.9800 .
C47A H47E 0.9800 .
C47A H47F 0.9800 .
C48A H48D 0.9800 .
C48A H48E 0.9800 .
C48A H48F 0.9800 .
C49 C50 1.49(2) .
C49 C51 1.517(8) .
C49 C50A 1.64(5) .
C49 H49 0.92(5) .
C50 H50A 0.9800 .
C50 H50B 0.9800 .
C50 H50C 0.9800 .
C50A H50D 0.9800 .
C50A H50E 0.9800 .
C50A H50F 0.9800 .
C51 H51A 0.9800 .
C51 H51B 0.9800 .
C51 H51C 0.9800 .
O1M C1M 1.350(14) .
O1M H1M 0.9500 .
C1M H1M1 0.9800 .
C1M H1M2 0.9800 .
C1M H1M3 0.9800 .
O2M C2M 1.218(17) .
O2M H2M 0.9500 .
C2M H2M1 0.9800 .
C2M H2M2 0.9800 .
C2M H2M3 0.9800 .
O1W H1W1 0.9800 .
O1W H1W2 0.9800 .
O1WA H1W4 0.9800 .
O1WA H1W5 0.9800 .
O1WB H1W7 0.9800 .
O1WB H1W8 0.9800 .
O2W H2W1 0.9800 .
O2W H2W2 0.9800 .
O2WA H2W4 0.9800 .
O2WA H2W5 0.9800 .
O2WB H2W7 0.9800 .
O2WB H2W8 0.9800 .
